data_7105442
loop_
_publ_author_name
'Smith, Keith'
'El-Hiti, Gamal A'
'Hegazy, Amany S'

_publ_section_title
;
 One-pot synthesis of substituted isoindolin-1-ones via lithiation and
 substitution of N'-benzyl-N,N-dimethylureas.
;
_journal_issue 16
_journal_name_full 'Chemical communications (Cambridge, England)'
_journal_page_first 2790
_journal_page_last 2792
_journal_paper_doi 10.1039/b926983e
_journal_volume 46
_journal_year 2010
_chemical_formula_moiety 'C9 H9 N O2'
_chemical_formula_sum 'C9 H9 N O2'
_chemical_formula_weight 163.17
_chemical_name_systematic
;
?
;
_space_group_IT_number 2
_symmetry_cell_setting triclinic
_symmetry_space_group_name_Hall '-P 1'
_symmetry_space_group_name_H-M 'P -1'
_atom_sites_solution_hydrogens geom
_atom_sites_solution_primary direct
_atom_sites_solution_secondary difmap
_audit_creation_method SHELXL-97
_cell_angle_alpha 104.845(3)
_cell_angle_beta 114.462(4)
_cell_angle_gamma 103.622(5)
_cell_formula_units_Z 2
_cell_length_a 7.2640(5)
_cell_length_b 7.8940(6)
_cell_length_c 8.3280(8)
_cell_measurement_reflns_used 1267
_cell_measurement_temperature 150(2)
_cell_measurement_theta_max 27.53
_cell_measurement_theta_min 2.93
_cell_volume 387.21(6)
_computing_cell_refinement 'HKL Scalepack (Otwinowski & Minor 1997)'
_computing_data_collection 'Collect (Nonius BV, 1997-2000)'
_computing_data_reduction 'HKL Denzo and Scalepack (Otwinowski & Minor 1997'
_computing_molecular_graphics 'Ortep-99 for Windows (Farrugia, 1995)'
_computing_publication_material 'WinGX publication routines (Farrugia, 1995)'
_computing_structure_refinement 'SHELXL-97 (Sheldrick, 1997)'
_computing_structure_solution 'Sir-92 (A. Altomare et al., 1992)'
_diffrn_ambient_temperature 150(2)
_diffrn_measured_fraction_theta_full 0.959
_diffrn_measured_fraction_theta_max 0.959
_diffrn_measurement_device_type KappaCCD
_diffrn_measurement_method CCD
_diffrn_radiation_monochromator graphite
_diffrn_radiation_source 'fine-focus sealed tube'
_diffrn_radiation_type MoK\a
_diffrn_radiation_wavelength 0.71073
_diffrn_reflns_av_R_equivalents 0.0301
_diffrn_reflns_av_sigmaI/netI 0.0572
_diffrn_reflns_limit_h_max 8
_diffrn_reflns_limit_h_min -9
_diffrn_reflns_limit_k_max 10
_diffrn_reflns_limit_k_min -7
_diffrn_reflns_limit_l_max 10
_diffrn_reflns_limit_l_min -10
_diffrn_reflns_number 2379
_diffrn_reflns_theta_full 27.53
_diffrn_reflns_theta_max 27.53
_diffrn_reflns_theta_min 2.93
_exptl_absorpt_coefficient_mu 0.100
_exptl_absorpt_correction_T_max 0.9822
_exptl_absorpt_correction_T_min 0.9754
_exptl_absorpt_correction_type empirical
_exptl_absorpt_process_details Denzo/Scalepack
_exptl_crystal_colour colourless
_exptl_crystal_density_diffrn 1.400
_exptl_crystal_density_method 'not measured'
_exptl_crystal_description block
_exptl_crystal_F_000 172
_exptl_crystal_size_max 0.25
_exptl_crystal_size_mid 0.24
_exptl_crystal_size_min 0.18
_refine_diff_density_max 0.235
_refine_diff_density_min -0.212
_refine_diff_density_rms 0.054
_refine_ls_extinction_method none
_refine_ls_goodness_of_fit_ref 1.054
_refine_ls_hydrogen_treatment constr
_refine_ls_matrix_type full
_refine_ls_number_parameters 110
_refine_ls_number_reflns 1714
_refine_ls_number_restraints 0
_refine_ls_restrained_S_all 1.054
_refine_ls_R_factor_all 0.0735
_refine_ls_R_factor_gt 0.0512
_refine_ls_shift/su_max 0.000
_refine_ls_shift/su_mean 0.000
_refine_ls_structure_factor_coef Fsqd
_refine_ls_weighting_details 'calc w=1/[\s^2^(Fo^2^)+(0.0641P)^2^+0.0804P] where P=(Fo^2^+2Fc^2^)/3'
_refine_ls_weighting_scheme calc
_refine_ls_wR_factor_gt 0.1220
_refine_ls_wR_factor_ref 0.1361
_reflns_number_gt 1267
_reflns_number_total 1714
_reflns_threshold_expression >2sigma(I)
_cod_data_source_file b926983e.txt
_cod_data_source_block ks0804
_cod_depositor_comments
;
The following automatic conversions were performed:
'_symmetry_cell_setting' value 'Triclinic' changed to 'triclinic'
according to '/home/saulius/struct/CIF-dictionaries/cif_core.dic'
dictionary named 'cif_core.dic' version 2.4.1 from 2010-06-29.

Automatic conversion script
Id: cif_fix_enum 1527 2010-12-29 10:47:43Z saulius 
;
_cod_original_cell_volume 387.21(5)
_cod_original_sg_symbol_H-M P-1
_cod_database_code 7105442

loop_
_symmetry_equiv_pos_as_xyz
'x, y, z'
'-x, -y, -z'

loop_
_atom_site_label
_atom_site_type_symbol
_atom_site_fract_x
_atom_site_fract_y
_atom_site_fract_z
_atom_site_U_iso_or_equiv
_atom_site_adp_type
_atom_site_occupancy
_atom_site_symmetry_multiplicity
_atom_site_calc_flag
_atom_site_refinement_flags
_atom_site_disorder_assembly
_atom_site_disorder_group
C1 C 0.0708(3) -0.3299(2) 0.2616(2) 0.0281(4) Uani 1 1 d . . .
C2 C 0.2111(3) -0.0365(2) 0.2476(2) 0.0246(4) Uani 1 1 d . . .
H2A H 0.1170 0.0266 0.1859 0.029 Uiso 1 1 calc R . .
H2B H 0.3523 0.0098 0.2510 0.029 Uiso 1 1 calc R . .
C3 C 0.2456(2) -0.0056(2) 0.4444(2) 0.0240(4) Uani 1 1 d . . .
C4 C 0.1625(2) -0.1774(2) 0.4532(2) 0.0243(4) Uani 1 1 d . . .
C5 C 0.1720(3) -0.1898(3) 0.6204(2) 0.0275(4) Uani 1 1 d . . .
H5 H 0.1138 -0.3086 0.6247 0.033 Uiso 1 1 calc R . .
C6 C 0.2705(3) -0.0205(3) 0.7797(2) 0.0294(4) Uani 1 1 d . . .
H6 H 0.2808 -0.0236 0.8963 0.035 Uiso 1 1 calc R . .
C7 C 0.3551(3) 0.1546(3) 0.7743(2) 0.0283(4) Uani 1 1 d . . .
H7 H 0.4219 0.2681 0.8865 0.034 Uiso 1 1 calc R . .
C8 C 0.3425(3) 0.1643(2) 0.6054(2) 0.0259(4) Uani 1 1 d . . .
C9 C 0.5053(3) 0.5036(2) 0.7382(3) 0.0390(5) Uani 1 1 d . . .
H9A H 0.3905 0.5154 0.7678 0.059 Uiso 1 1 calc R . .
H9B H 0.5540 0.6076 0.7027 0.059 Uiso 1 1 calc R . .
H9C H 0.6299 0.5098 0.8515 0.059 Uiso 1 1 calc R . .
O1 O 0.4200(2) 0.32536(17) 0.58131(17) 0.0327(3) Uani 1 1 d . . .
O2 O -0.0179(2) -0.50326(17) 0.21087(18) 0.0369(4) Uani 1 1 d . . .
N1 N 0.1020(2) -0.2422(2) 0.1499(2) 0.0286(4) Uani 1 1 d . . .
H1 H 0.0599 -0.3043 0.0285 0.034 Uiso 1 1 calc R . .

loop_
_atom_site_aniso_label
_atom_site_aniso_U_11
_atom_site_aniso_U_22
_atom_site_aniso_U_33
_atom_site_aniso_U_23
_atom_site_aniso_U_13
_atom_site_aniso_U_12
C1 0.0281(9) 0.0283(10) 0.0232(9) 0.0077(7) 0.0133(7) 0.0055(7)
C2 0.0257(8) 0.0269(9) 0.0188(8) 0.0082(7) 0.0108(7) 0.0084(7)
C3 0.0216(8) 0.0293(9) 0.0189(8) 0.0074(7) 0.0093(7) 0.0102(7)
C4 0.0215(8) 0.0282(9) 0.0217(8) 0.0090(7) 0.0109(7) 0.0082(7)
C5 0.0272(8) 0.0339(10) 0.0240(9) 0.0136(8) 0.0141(7) 0.0116(7)
C6 0.0296(9) 0.0427(11) 0.0214(9) 0.0139(8) 0.0151(7) 0.0170(8)
C7 0.0285(9) 0.0320(10) 0.0185(8) 0.0041(7) 0.0105(7) 0.0117(7)
C8 0.0249(8) 0.0293(9) 0.0227(8) 0.0092(7) 0.0121(7) 0.0106(7)
C9 0.0503(12) 0.0265(11) 0.0331(10) 0.0030(8) 0.0219(10) 0.0117(9)
O1 0.0436(7) 0.0245(7) 0.0270(7) 0.0071(5) 0.0191(6) 0.0096(6)
O2 0.0486(8) 0.0264(8) 0.0286(7) 0.0066(5) 0.0223(6) 0.0029(6)
N1 0.0330(8) 0.0262(8) 0.0179(7) 0.0042(6) 0.0127(6) 0.0030(6)

loop_
_atom_type_symbol
_atom_type_description
_atom_type_scat_dispersion_real
_atom_type_scat_dispersion_imag
_atom_type_scat_source
C C 0.0033 0.0016 'International Tables Vol C Tables 4.2.6.8 and 6.1.1.4'
H H 0.0000 0.0000 'International Tables Vol C Tables 4.2.6.8 and 6.1.1.4'
O O 0.0106 0.0060 'International Tables Vol C Tables 4.2.6.8 and 6.1.1.4'
N N 0.0061 0.0033 'International Tables Vol C Tables 4.2.6.8 and 6.1.1.4'

loop_
_geom_angle_atom_site_label_1
_geom_angle_atom_site_label_2
_geom_angle_atom_site_label_3
_geom_angle
_geom_angle_site_symmetry_1
_geom_angle_site_symmetry_3
_geom_angle_publ_flag
O2 C1 N1 126.01(16) . . ?
O2 C1 C4 127.69(16) . . ?
N1 C1 C4 106.30(15) . . ?
N1 C2 C3 101.46(13) . . ?
N1 C2 H2A 111.5 . . ?
C3 C2 H2A 111.5 . . ?
N1 C2 H2B 111.5 . . ?
C3 C2 H2B 111.5 . . ?
H2A C2 H2B 109.3 . . ?
C4 C3 C8 120.45(16) . . ?
C4 C3 C2 110.37(14) . . ?
C8 C3 C2 129.18(16) . . ?
C3 C4 C5 122.36(16) . . ?
C3 C4 C1 107.72(15) . . ?
C5 C4 C1 129.93(16) . . ?
C6 C5 C4 116.68(17) . . ?
C6 C5 H5 121.7 . . ?
C4 C5 H5 121.7 . . ?
C5 C6 C7 122.01(16) . . ?
C5 C6 H6 119.0 . . ?
C7 C6 H6 119.0 . . ?
C6 C7 C8 120.49(16) . . ?
C6 C7 H7 119.8 . . ?
C8 C7 H7 119.8 . . ?
O1 C8 C3 115.64(15) . . ?
O1 C8 C7 126.35(16) . . ?
C3 C8 C7 118.00(16) . . ?
O1 C9 H9A 109.5 . . ?
O1 C9 H9B 109.5 . . ?
H9A C9 H9B 109.5 . . ?
O1 C9 H9C 109.5 . . ?
H9A C9 H9C 109.5 . . ?
H9B C9 H9C 109.5 . . ?
C8 O1 C9 117.37(14) . . ?
C1 N1 C2 114.15(14) . . ?
C1 N1 H1 122.9 . . ?
C2 N1 H1 122.9 . . ?

loop_
_geom_bond_atom_site_label_1
_geom_bond_atom_site_label_2
_geom_bond_distance
_geom_bond_site_symmetry_2
_geom_bond_publ_flag
C1 O2 1.237(2) . ?
C1 N1 1.352(2) . ?
C1 C4 1.482(2) . ?
C2 N1 1.452(2) . ?
C2 C3 1.496(2) . ?
C2 H2A 0.9900 . ?
C2 H2B 0.9900 . ?
C3 C4 1.383(2) . ?
C3 C8 1.394(2) . ?
C4 C5 1.395(2) . ?
C5 C6 1.383(2) . ?
C5 H5 0.9500 . ?
C6 C7 1.395(2) . ?
C6 H6 0.9500 . ?
C7 C8 1.395(2) . ?
C7 H7 0.9500 . ?
C8 O1 1.364(2) . ?
C9 O1 1.431(2) . ?
C9 H9A 0.9800 . ?
C9 H9B 0.9800 . ?
C9 H9C 0.9800 . ?
N1 H1 0.8800 . ?

loop_
_cod_related_entry_id
_cod_related_entry_database
_cod_related_entry_code
1 ChemSpider 9847448
